data_7026825
loop_
_publ_author_name
'Jura, Marek'
'Levason, William'
'Petts, Edmund'
'Reid, Gillian'
'Webster, Michael'
'Zhang, Wenjian'

_publ_section_title
;
 Taking TiF4 complexes to extremes--the first examples with phosphine
 co-ligands.
;
_journal_issue 42
_journal_name_full 'Dalton transactions (Cambridge, England : 2003)'
_journal_page_first 10264
_journal_page_last 10271
_journal_paper_doi 10.1039/c0dt00747a
_journal_volume 39
_journal_year 2010
_chemical_formula_moiety '(C10 H9 N2 1+)2, F6 Ti 2-, C H3 N O2'
_chemical_formula_sum 'C21 H21 F6 N5 O2 Ti'
_chemical_formula_weight 537.33
_chemical_name_systematic
;
bis(2-(pyridin-2-yl)pyridinium) hexafluorotitanate(IV)
nitromethane solvate
;
_space_group_IT_number 14
_space_group_name_Hall '-P 2yn'
_symmetry_cell_setting monoclinic
_symmetry_space_group_name_Hall '-P 2yn'
_symmetry_space_group_name_H-M 'P 1 21/n 1'
_atom_sites_solution_hydrogens geom
_atom_sites_solution_primary direct
_atom_sites_solution_secondary difmap
_audit_creation_date 2010-06-18
_audit_creation_method 'SHELXL-97 + hand edit'
_cell_angle_alpha 90.00
_cell_angle_beta 111.12(5)
_cell_angle_gamma 90.00
_cell_formula_units_Z 4
_cell_length_a 8.180(6)
_cell_length_b 28.488(8)
_cell_length_c 10.674(6)
_cell_measurement_reflns_used 3589
_cell_measurement_temperature 295(2)
_cell_measurement_theta_max 28.98
_cell_measurement_theta_min 2.71
_cell_volume 2320(2)
_computing_cell_refinement 'CrysAlisPro, Oxford Diffraction Ltd., Version 1.171.33.55'
_computing_data_collection 'CrysAlisPro, Oxford Diffraction Ltd., Version 1.171.33.55'
_computing_data_reduction 'CrysAlisPro, Oxford Diffraction Ltd., Version 1.171.33.55'
_computing_structure_refinement 'SHELXL-97 (Sheldrick, 1997)'
_computing_structure_solution 'SHELXS-97 (Sheldrick, 1997)'
_diffrn_ambient_temperature 295(2)
_diffrn_detector_area_resol_mean 15.9745
_diffrn_measured_fraction_theta_full 0.869
_diffrn_measured_fraction_theta_max 0.869
_diffrn_measurement_device_type 'Xcalibur, Sapphire3, Gemini'
_diffrn_measurement_method '\w scans'
_diffrn_radiation_monochromator graphite
_diffrn_radiation_source 'Enhance (Mo) X-ray Source'
_diffrn_radiation_type MoK\a
_diffrn_radiation_wavelength 0.71073
_diffrn_reflns_av_R_equivalents 0.0260
_diffrn_reflns_av_sigmaI/netI 0.0460
_diffrn_reflns_limit_h_max 10
_diffrn_reflns_limit_h_min -11
_diffrn_reflns_limit_k_max 20
_diffrn_reflns_limit_k_min -37
_diffrn_reflns_limit_l_max 14
_diffrn_reflns_limit_l_min -9
_diffrn_reflns_number 12165
_diffrn_reflns_theta_full 29.05
_diffrn_reflns_theta_max 29.05
_diffrn_reflns_theta_min 2.72
_diffrn_standards_number 0
_exptl_absorpt_coefficient_mu 0.446
_exptl_absorpt_correction_T_max 1.0000
_exptl_absorpt_correction_T_min 0.7016
_exptl_absorpt_correction_type multi-scan
_exptl_absorpt_process_details
;
CrysAlisPro, Oxford Diffraction Ltd.,
Version 1.171.33.55 (release 05-01-2010 CrysAlis171 .NET)
(compiled Jan 5 2010,16:28:46)
Empirical absorption correction using spherical harmonics,
implemented in SCALE3 ABSPACK scaling algorithm.
;
_exptl_crystal_colour colourless
_exptl_crystal_density_diffrn 1.538
_exptl_crystal_density_method 'not measured'
_exptl_crystal_description block
_exptl_crystal_F_000 1096
_exptl_crystal_size_max 0.08
_exptl_crystal_size_mid 0.05
_exptl_crystal_size_min 0.04
_refine_diff_density_max 0.360
_refine_diff_density_min -0.286
_refine_diff_density_rms 0.047
_refine_ls_extinction_method none
_refine_ls_goodness_of_fit_ref 0.908
_refine_ls_hydrogen_treatment 'constr (C-H) refxyz (N-H)'
_refine_ls_matrix_type full
_refine_ls_number_parameters 322
_refine_ls_number_reflns 5390
_refine_ls_number_restraints 2
_refine_ls_restrained_S_all 0.908
_refine_ls_R_factor_all 0.0720
_refine_ls_R_factor_gt 0.0426
_refine_ls_shift/su_max 0.001
_refine_ls_shift/su_mean 0.000
_refine_ls_structure_factor_coef Fsqd
_refine_ls_weighting_details 'w=1/[\s^2^(Fo^2^)+(0.0578P)^2^+0.0000P] where P=(Fo^2^+2Fc^2^)/3'
_refine_ls_weighting_scheme calc
_refine_ls_wR_factor_gt 0.0971
_refine_ls_wR_factor_ref 0.1038
_reflns_number_gt 3483
_reflns_number_total 5390
_reflns_threshold_expression I>2sigma(I)
_cod_data_source_file c0dt00747a.txt
_cod_data_source_block 10mj040
_cod_original_sg_symbol_H-M 'P 21/n'
_cod_database_code 7026825

loop_
_symmetry_equiv_pos_as_xyz
'x, y, z'
'-x+1/2, y+1/2, -z+1/2'
'-x, -y, -z'
'x-1/2, -y-1/2, z-1/2'

loop_
_atom_site_label
_atom_site_type_symbol
_atom_site_fract_x
_atom_site_fract_y
_atom_site_fract_z
_atom_site_U_iso_or_equiv
_atom_site_adp_type
_atom_site_occupancy
_atom_site_symmetry_multiplicity
_atom_site_calc_flag
_atom_site_refinement_flags
Ti1 Ti 0.67318(4) 0.381210(13) 0.22667(3) 0.03605(11) Uani 1 1 d .
F1 F 0.55837(17) 0.32667(5) 0.23156(15) 0.0676(4) Uani 1 1 d .
F2 F 0.60296(17) 0.40771(5) 0.35660(11) 0.0606(4) Uani 1 1 d .
F3 F 0.47496(15) 0.40506(5) 0.09535(11) 0.0561(3) Uani 1 1 d .
F4 F 0.74693(16) 0.35776(5) 0.09242(11) 0.0571(3) Uani 1 1 d .
F5 F 0.87748(14) 0.35752(5) 0.35514(11) 0.0513(3) Uani 1 1 d .
F6 F 0.78990(16) 0.43688(5) 0.22427(12) 0.0597(3) Uani 1 1 d .
N1 N 0.8110(3) 0.33120(8) 0.82490(19) 0.0661(6) Uani 1 1 d .
N2 N 0.6776(2) 0.41117(7) 0.86916(17) 0.0477(4) Uani 1 1 d D
N3 N 0.2236(3) 0.31554(8) 0.6181(2) 0.0742(6) Uani 1 1 d .
N4 N 0.0572(2) 0.39692(7) 0.59149(16) 0.0492(5) Uani 1 1 d D
C1 C 0.8737(4) 0.28967(11) 0.8063(3) 0.0856(10) Uani 1 1 d .
H1 H 0.9435 0.2732 0.8819 0.103 Uiso 1 1 calc R
C2 C 0.8420(4) 0.26949(10) 0.6825(3) 0.0797(9) Uani 1 1 d .
H2 H 0.8906 0.2406 0.6747 0.096 Uiso 1 1 calc R
C3 C 0.7376(4) 0.29311(10) 0.5722(3) 0.0738(8) Uani 1 1 d .
H3 H 0.7142 0.2808 0.4868 0.089 Uiso 1 1 calc R
C4 C 0.6669(3) 0.33538(9) 0.5880(2) 0.0583(6) Uani 1 1 d .
H4 H 0.5933 0.3518 0.5137 0.070 Uiso 1 1 calc R
C5 C 0.7064(3) 0.35319(8) 0.7153(2) 0.0446(5) Uani 1 1 d .
C6 C 0.6419(3) 0.39923(8) 0.73993(19) 0.0411(5) Uani 1 1 d .
C7 C 0.5531(3) 0.43154(8) 0.6439(2) 0.0519(6) Uani 1 1 d .
H7 H 0.5226 0.4244 0.5533 0.062 Uiso 1 1 calc R
C8 C 0.5095(3) 0.47435(9) 0.6815(2) 0.0599(6) Uani 1 1 d .
H8 H 0.4495 0.4960 0.6160 0.072 Uiso 1 1 calc R
C9 C 0.5531(3) 0.48558(9) 0.8144(3) 0.0650(7) Uani 1 1 d .
H9 H 0.5258 0.5148 0.8401 0.078 Uiso 1 1 calc R
C10 C 0.6376(3) 0.45272(9) 0.9073(2) 0.0588(6) Uani 1 1 d .
H10 H 0.6675 0.4593 0.9982 0.071 Uiso 1 1 calc R
C11 C 0.2969(4) 0.27289(13) 0.6307(4) 0.1032(12) Uani 1 1 d .
H11 H 0.2828 0.2560 0.5530 0.124 Uiso 1 1 calc R
C12 C 0.3925(4) 0.25268(12) 0.7533(5) 0.1020(12) Uani 1 1 d .
H12 H 0.4374 0.2224 0.7581 0.122 Uiso 1 1 calc R
C13 C 0.4187(4) 0.27799(15) 0.8651(4) 0.1021(12) Uani 1 1 d .
H13 H 0.4872 0.2659 0.9484 0.123 Uiso 1 1 calc R
C14 C 0.3456(3) 0.32112(11) 0.8568(3) 0.0739(8) Uani 1 1 d .
H14 H 0.3616 0.3386 0.9339 0.089 Uiso 1 1 calc R
C15 C 0.2469(3) 0.33859(8) 0.7317(2) 0.0511(5) Uani 1 1 d .
C16 C 0.1594(2) 0.38402(8) 0.71599(19) 0.0455(5) Uani 1 1 d .
C17 C 0.1709(3) 0.41538(10) 0.8186(2) 0.0615(7) Uani 1 1 d .
H17 H 0.2389 0.4081 0.9070 0.074 Uiso 1 1 calc R
C18 C 0.0806(4) 0.45731(10) 0.7883(3) 0.0701(7) Uani 1 1 d .
H18 H 0.0877 0.4782 0.8570 0.084 Uiso 1 1 calc R
C19 C -0.0182(3) 0.46833(10) 0.6599(3) 0.0694(7) Uani 1 1 d .
H19 H -0.0773 0.4968 0.6396 0.083 Uiso 1 1 calc R
C20 C -0.0294(3) 0.43738(9) 0.5627(2) 0.0623(6) Uani 1 1 d .
H20 H -0.0984 0.4443 0.4742 0.075 Uiso 1 1 calc R
O1 O 0.2175(3) 0.43015(9) 0.3438(3) 0.1095(8) Uani 1 1 d .
O2 O 0.1099(3) 0.44128(10) 0.1310(3) 0.1132(8) Uani 1 1 d .
N5 N 0.1649(3) 0.41613(10) 0.2282(3) 0.0792(7) Uani 1 1 d .
C21 C 0.1684(3) 0.36495(12) 0.2086(3) 0.0881(9) Uani 1 1 d .
H21A H 0.2803 0.3560 0.2058 0.132 Uiso 1 1 calc R
H21B H 0.0777 0.3564 0.1256 0.132 Uiso 1 1 calc R
H21C H 0.1496 0.3491 0.2816 0.132 Uiso 1 1 calc R
H22 H 0.728(3) 0.3897(7) 0.9279(18) 0.050 Uiso 1 1 d D
H23 H 0.045(3) 0.3754(6) 0.5363(19) 0.050 Uiso 1 1 d D

loop_
_atom_site_aniso_label
_atom_site_aniso_U_11
_atom_site_aniso_U_22
_atom_site_aniso_U_33
_atom_site_aniso_U_23
_atom_site_aniso_U_13
_atom_site_aniso_U_12
Ti1 0.03437(18) 0.0397(2) 0.03006(17) -0.00118(16) 0.00672(13) 0.00124(15)
F1 0.0581(8) 0.0482(8) 0.0935(10) 0.0033(8) 0.0236(8) -0.0096(6)
F2 0.0695(8) 0.0713(10) 0.0464(7) -0.0001(6) 0.0273(6) 0.0159(7)
F3 0.0458(7) 0.0622(9) 0.0451(7) -0.0003(6) -0.0020(5) 0.0116(6)
F4 0.0676(8) 0.0663(9) 0.0376(6) -0.0010(6) 0.0191(6) 0.0166(7)
F5 0.0487(7) 0.0558(8) 0.0379(6) -0.0004(6) 0.0017(5) 0.0108(6)
F6 0.0610(8) 0.0487(8) 0.0635(7) 0.0020(6) 0.0154(6) -0.0134(6)
N1 0.0780(14) 0.0667(15) 0.0589(12) 0.0172(11) 0.0313(11) 0.0300(12)
N2 0.0585(11) 0.0459(12) 0.0401(10) 0.0080(8) 0.0196(9) 0.0058(9)
N3 0.0571(12) 0.0657(16) 0.0846(16) -0.0192(13) 0.0071(11) 0.0091(11)
N4 0.0529(10) 0.0472(12) 0.0365(9) -0.0055(8) 0.0029(8) -0.0020(9)
C1 0.097(2) 0.079(2) 0.091(2) 0.0344(18) 0.0466(18) 0.0416(18)
C2 0.100(2) 0.0470(17) 0.119(3) 0.0042(18) 0.072(2) 0.0163(15)
C3 0.097(2) 0.0552(18) 0.0826(19) -0.0127(15) 0.0486(17) -0.0015(15)
C4 0.0775(16) 0.0470(15) 0.0526(13) -0.0002(11) 0.0262(12) 0.0033(12)
C5 0.0495(12) 0.0430(13) 0.0473(12) 0.0091(10) 0.0247(10) 0.0030(9)
C6 0.0446(11) 0.0450(12) 0.0374(10) 0.0036(9) 0.0192(9) -0.0011(9)
C7 0.0607(14) 0.0539(15) 0.0410(11) 0.0102(11) 0.0183(10) 0.0084(11)
C8 0.0707(16) 0.0511(16) 0.0645(15) 0.0197(12) 0.0322(13) 0.0176(12)
C9 0.0891(19) 0.0445(15) 0.0760(17) 0.0048(13) 0.0474(16) 0.0082(13)
C10 0.0810(17) 0.0516(16) 0.0537(13) -0.0043(12) 0.0361(13) -0.0013(13)
C11 0.0650(19) 0.080(2) 0.151(3) -0.043(2) 0.022(2) -0.0007(17)
C12 0.0614(18) 0.053(2) 0.188(4) 0.021(2) 0.040(3) 0.0072(15)
C13 0.079(2) 0.094(3) 0.135(3) 0.057(3) 0.039(2) 0.018(2)
C14 0.0627(16) 0.083(2) 0.0692(17) 0.0281(16) 0.0149(14) 0.0069(14)
C15 0.0401(11) 0.0510(15) 0.0552(13) 0.0030(11) 0.0089(10) -0.0082(10)
C16 0.0390(11) 0.0527(14) 0.0382(10) 0.0006(10) 0.0058(9) -0.0095(10)
C17 0.0614(15) 0.078(2) 0.0358(11) -0.0090(12) 0.0059(11) -0.0125(13)
C18 0.0746(17) 0.0638(19) 0.0721(17) -0.0292(15) 0.0268(15) -0.0142(14)
C19 0.0614(15) 0.0519(16) 0.0853(19) -0.0097(15) 0.0149(15) -0.0017(12)
C20 0.0602(15) 0.0495(15) 0.0587(14) 0.0016(12) -0.0011(12) -0.0001(11)
O1 0.0750(14) 0.118(2) 0.1246(19) -0.0393(17) 0.0233(14) 0.0070(13)
O2 0.1048(18) 0.111(2) 0.143(2) 0.0305(18) 0.0682(17) 0.0232(15)
N5 0.0504(13) 0.085(2) 0.111(2) -0.0057(19) 0.0387(15) 0.0056(13)
C21 0.0652(17) 0.083(2) 0.127(3) -0.019(2) 0.0483(18) -0.0049(15)

loop_
_atom_type_symbol
_atom_type_description
_atom_type_scat_dispersion_real
_atom_type_scat_dispersion_imag
_atom_type_scat_source
C C 0.0033 0.0016 'International Tables Vol C Tables 4.2.6.8 and 6.1.1.4'
H H 0.0000 0.0000 'International Tables Vol C Tables 4.2.6.8 and 6.1.1.4'
N N 0.0061 0.0033 'International Tables Vol C Tables 4.2.6.8 and 6.1.1.4'
F F 0.0171 0.0103 'International Tables Vol C Tables 4.2.6.8 and 6.1.1.4'
Ti Ti 0.2776 0.4457 'International Tables Vol C Tables 4.2.6.8 and 6.1.1.4'
O O 0.0106 0.0060 'International Tables Vol C Tables 4.2.6.8 and 6.1.1.4'

loop_
_geom_angle_atom_site_label_1
_geom_angle_atom_site_label_2
_geom_angle_atom_site_label_3
_geom_angle
F1 Ti1 F2 91.39(7)
F1 Ti1 F3 90.85(7)
F2 Ti1 F3 89.66(7)
F1 Ti1 F6 179.13(6)
F2 Ti1 F6 87.80(7)
F3 Ti1 F6 89.45(7)
F1 Ti1 F5 90.28(7)
F2 Ti1 F5 91.98(7)
F3 Ti1 F5 177.99(6)
F6 Ti1 F5 89.44(7)
F1 Ti1 F4 91.67(7)
F2 Ti1 F4 176.77(6)
F3 Ti1 F4 89.27(7)
F6 Ti1 F4 89.14(7)
F5 Ti1 F4 89.03(7)
C5 N1 C1 116.5(2)
C10 N2 C6 123.5(2)
C10 N2 H22 120.7(14)
C6 N2 H22 115.8(14)
C15 N3 C11 116.4(3)
C20 N4 C16 123.8(2)
C20 N4 H23 124.0(15)
C16 N4 H23 111.9(15)
N1 C1 C2 124.3(3)
N1 C1 H1 117.8
C2 C1 H1 117.8
C3 C2 C1 117.8(3)
C3 C2 H2 121.1
C1 C2 H2 121.1
C2 C3 C4 119.3(2)
C2 C3 H3 120.3
C4 C3 H3 120.3
C3 C4 C5 119.0(2)
C3 C4 H4 120.5
C5 C4 H4 120.5
N1 C5 C4 122.9(2)
N1 C5 C6 114.86(19)
C4 C5 C6 122.2(2)
N2 C6 C7 117.2(2)
N2 C6 C5 116.63(19)
C7 C6 C5 126.18(19)
C8 C7 C6 120.0(2)
C8 C7 H7 120.0
C6 C7 H7 120.0
C9 C8 C7 120.9(2)
C9 C8 H8 119.6
C7 C8 H8 119.6
C10 C9 C8 118.0(2)
C10 C9 H9 121.0
C8 C9 H9 121.0
N2 C10 C9 120.4(2)
N2 C10 H10 119.8
C9 C10 H10 119.8
N3 C11 C12 123.5(3)
N3 C11 H11 118.3
C12 C11 H11 118.3
C13 C12 C11 118.1(3)
C13 C12 H12 121.0
C11 C12 H12 121.0
C12 C13 C14 120.2(3)
C12 C13 H13 119.9
C14 C13 H13 119.9
C13 C14 C15 118.7(3)
C13 C14 H14 120.6
C15 C14 H14 120.6
N3 C15 C14 123.0(2)
N3 C15 C16 115.4(2)
C14 C15 C16 121.5(2)
N4 C16 C17 116.5(2)
N4 C16 C15 117.49(19)
C17 C16 C15 126.1(2)
C18 C17 C16 119.6(2)
C18 C17 H17 120.2
C16 C17 H17 120.2
C19 C18 C17 120.8(2)
C19 C18 H18 119.6
C17 C18 H18 119.6
C20 C19 C18 118.8(3)
C20 C19 H19 120.6
C18 C19 H19 120.6
N4 C20 C19 120.6(2)
N4 C20 H20 119.7
C19 C20 H20 119.7
O2 N5 O1 124.2(3)
O2 N5 C21 119.0(3)
O1 N5 C21 116.8(3)
N5 C21 H21A 109.5
N5 C21 H21B 109.5
H21A C21 H21B 109.5
N5 C21 H21C 109.5
H21A C21 H21C 109.5
H21B C21 H21C 109.5

loop_
_geom_bond_atom_site_label_1
_geom_bond_atom_site_label_2
_geom_bond_distance
Ti1 F1 1.8259(14)
Ti1 F2 1.8431(14)
Ti1 F3 1.8487(17)
Ti1 F6 1.8561(14)
Ti1 F5 1.8647(17)
Ti1 F4 1.8672(14)
N1 C5 1.331(3)
N1 C1 1.333(3)
N2 C10 1.331(3)
N2 C6 1.347(3)
N2 H22 0.866(15)
N3 C15 1.331(3)
N3 C11 1.340(4)
N4 C20 1.330(3)
N4 C16 1.341(3)
N4 H23 0.831(15)
C1 C2 1.377(4)
C1 H1 0.9300
C2 C3 1.358(4)
C2 H2 0.9300
C3 C4 1.372(4)
C3 H3 0.9300
C4 C5 1.375(3)
C4 H4 0.9300
C5 C6 1.473(3)
C6 C7 1.375(3)
C7 C8 1.371(3)
C7 H7 0.9300
C8 C9 1.369(3)
C8 H8 0.9300
C9 C10 1.358(3)
C9 H9 0.9300
C10 H10 0.9300
C11 C12 1.385(5)
C11 H11 0.9300
C12 C13 1.343(5)
C12 H12 0.9300
C13 C14 1.355(4)
C13 H13 0.9300
C14 C15 1.380(3)
C14 H14 0.9300
C15 C16 1.459(3)
C16 C17 1.390(3)
C17 C18 1.380(4)
C17 H17 0.9300
C18 C19 1.353(4)
C18 H18 0.9300
C19 C20 1.339(3)
C19 H19 0.9300
C20 H20 0.9300
O1 N5 1.218(3)
O2 N5 1.207(3)
N5 C21 1.475(4)
C21 H21A 0.9600
C21 H21B 0.9600
C21 H21C 0.9600

loop_
_geom_hbond_atom_site_label_D
_geom_hbond_atom_site_label_H
_geom_hbond_atom_site_label_A
_geom_hbond_distance_DH
_geom_hbond_distance_HA
_geom_hbond_distance_DA
_geom_hbond_angle_DHA
_geom_hbond_site_symmetry_A
N2 H22 F4 0.866(15) 1.933(17) 2.710(2) 148.5(19) 1_556
N4 H23 F5 0.831(15) 1.993(18) 2.667(3) 138(2) 1_455

loop_
_geom_torsion_atom_site_label_1
_geom_torsion_atom_site_label_2
_geom_torsion_atom_site_label_3
_geom_torsion_atom_site_label_4
_geom_torsion
N1 C5 C6 N2 -7.7(3)
N3 C15 C16 N4 3.7(3)
